data_4088150
loop_
_publ_author_name
'Liedtke, Ren\'e'
'Eller, Christina'
'Daniliuc, Constantin G.'
'Williams, Kamille'
'Warren, Timothy H.'
'Tesch, Matthias'
'Studer, Armido'
'Kehr, Gerald'
'Erker, Gerhard'

_publ_section_title
;
 FLPNO Nitroxide Radical Formation by a 1,1-Carboboration Route
;
_journal_issue 1
_journal_name_full Organometallics
_journal_page_first 55
_journal_paper_doi 10.1021/acs.organomet.5b00886
_journal_volume 35
_journal_year 2015
_chemical_formula_sum 'C49 H35 B F15 P Si'
_chemical_formula_weight 978.64
_space_group_IT_number 2
_space_group_name_Hall '-P 1'
_space_group_name_H-M_alt 'P -1'
_symmetry_cell_setting triclinic
_symmetry_space_group_name_H-M 'P -1'
_atom_sites_solution_hydrogens geom
_atom_sites_solution_primary direct
_atom_sites_solution_secondary difmap
_audit_creation_method SHELXL-97
_cell_angle_alpha 98.261(2)
_cell_angle_beta 95.506(2)
_cell_angle_gamma 103.0610(10)
_cell_formula_units_Z 2
_cell_length_a 11.2041(4)
_cell_length_b 12.3549(3)
_cell_length_c 18.8061(6)
_cell_measurement_reflns_used 8041
_cell_measurement_temperature 223(2)
_cell_measurement_theta_max 68.25
_cell_measurement_theta_min 0.88
_cell_volume 2487.22(14)
_computing_cell_refinement 'Collect (Nonius B.V., 1998)'
_computing_data_collection 'Collect (Nonius B.V., 1998)'
_computing_data_reduction 'Denzo-SMN (Otwinowski & Minor, 1997)'
_computing_molecular_graphics 'XP (BrukerAXS, 2000)'
_computing_publication_material 'SHELXL-97 (Sheldrick, 1997)'
_computing_structure_refinement 'SHELXL-97 (Sheldrick, 1997)'
_computing_structure_solution 'SHELXS-97 (Sheldrick, 1990)'
_diffrn_ambient_temperature 223(2)
_diffrn_measured_fraction_theta_full 0.965
_diffrn_measured_fraction_theta_max 0.965
_diffrn_measurement_device_type 'Nonius KappaCCD APEXII'
_diffrn_measurement_method '\w and \f scans'
_diffrn_radiation_monochromator graphite
_diffrn_radiation_source 'fine-focus sealed tube'
_diffrn_radiation_type CuK\a
_diffrn_radiation_wavelength 1.54178
_diffrn_reflns_av_R_equivalents 0.046
_diffrn_reflns_av_sigmaI/netI 0.0287
_diffrn_reflns_limit_h_max 13
_diffrn_reflns_limit_h_min 0
_diffrn_reflns_limit_k_max 14
_diffrn_reflns_limit_k_min -14
_diffrn_reflns_limit_l_max 21
_diffrn_reflns_limit_l_min -21
_diffrn_reflns_number 33081
_diffrn_reflns_theta_full 67.48
_diffrn_reflns_theta_max 67.48
_diffrn_reflns_theta_min 4.09
_exptl_absorpt_coefficient_mu 1.511
_exptl_absorpt_correction_T_max 0.9420
_exptl_absorpt_correction_T_min 0.7038
_exptl_absorpt_correction_type multi-scan
_exptl_absorpt_process_details 'Denzo (Otwinowski, Borek, Majewski & Minor, 2003)'
_exptl_crystal_colour colourless
_exptl_crystal_density_diffrn 1.307
_exptl_crystal_density_method 'not measured'
_exptl_crystal_description prism
_exptl_crystal_F_000 996
_exptl_crystal_size_max 0.25
_exptl_crystal_size_mid 0.10
_exptl_crystal_size_min 0.04
_refine_diff_density_max 0.251
_refine_diff_density_min -0.303
_refine_diff_density_rms 0.042
_refine_ls_extinction_method none
_refine_ls_goodness_of_fit_ref 1.059
_refine_ls_hydrogen_treatment constr
_refine_ls_matrix_type full
_refine_ls_number_parameters 613
_refine_ls_number_reflns 8664
_refine_ls_number_restraints 0
_refine_ls_restrained_S_all 1.059
_refine_ls_R_factor_all 0.0527
_refine_ls_R_factor_gt 0.0445
_refine_ls_shift/su_max 0.000
_refine_ls_shift/su_mean 0.000
_refine_ls_structure_factor_coef Fsqd
_refine_ls_weighting_details 'calc w=1/[\s^2^(Fo^2^)+(0.0655P)^2^+0.7834P] where P=(Fo^2^+2Fc^2^)/3'
_refine_ls_weighting_scheme calc
_refine_ls_wR_factor_gt 0.1194
_refine_ls_wR_factor_ref 0.1247
_reflns_number_gt 7307
_reflns_number_total 8664
_reflns_threshold_expression >2sigma(I)
_cod_data_source_file om5b00886_si_002.cif
_cod_data_source_block erk7431
_cod_original_cell_volume 2487.22(13)
_cod_original_sg_symbol_H-M P-1
_cod_database_code 4088150

loop_
_symmetry_equiv_pos_as_xyz
'x, y, z'
'-x, -y, -z'

loop_
_atom_site_label
_atom_site_type_symbol
_atom_site_fract_x
_atom_site_fract_y
_atom_site_fract_z
_atom_site_U_iso_or_equiv
_atom_site_adp_type
_atom_site_occupancy
_atom_site_symmetry_multiplicity
_atom_site_calc_flag
_atom_site_refinement_flags
P1 P 0.94794(4) 0.81315(4) 0.23589(2) 0.03658(13) Uani 1 1 d .
B1 B 0.79970(19) 0.76284(19) 0.29633(11) 0.0378(4) Uani 1 1 d .
Si1 Si 0.65570(6) 0.42450(5) 0.34842(4) 0.05626(17) Uani 1 1 d .
C1 C 1.02348(16) 0.79031(15) 0.32119(10) 0.0374(4) Uani 1 1 d .
C2 C 0.91874(16) 0.76910(15) 0.35181(10) 0.0369(4) Uani 1 1 d .
C3 C 0.72330(16) 0.63195(16) 0.28779(10) 0.0391(4) Uani 1 1 d .
C4 C 0.72261(17) 0.58189(17) 0.34764(11) 0.0431(4) Uani 1 1 d .
C5 C 0.79075(17) 0.64740(17) 0.41930(10) 0.0426(4) Uani 1 1 d .
C10 C 0.7563(2) 0.6216(2) 0.48529(12) 0.0565(5) Uani 1 1 d .
H10 H 0.6843 0.5652 0.4855 0.068 Uiso 1 1 calc R
C9 C 0.8256(2) 0.6770(2) 0.55058(12) 0.0630(6) Uani 1 1 d .
H9 H 0.7997 0.6587 0.5944 0.076 Uiso 1 1 calc R
C8 C 0.9319(2) 0.7585(2) 0.55161(12) 0.0608(6) Uani 1 1 d .
H8 H 0.9800 0.7942 0.5960 0.073 Uiso 1 1 calc R
C7 C 0.9684(2) 0.78822(19) 0.48763(11) 0.0501(5) Uani 1 1 d .
H7 H 1.0410 0.8444 0.4885 0.060 Uiso 1 1 calc R
C6 C 0.89734(17) 0.73490(16) 0.42170(10) 0.0408(4) Uani 1 1 d .
C11 C 0.7671(3) 0.3764(3) 0.40940(19) 0.0861(9) Uani 1 1 d .
H11A H 0.7597 0.2965 0.3942 0.129 Uiso 1 1 calc R
H11B H 0.7488 0.3897 0.4588 0.129 Uiso 1 1 calc R
H11C H 0.8506 0.4181 0.4069 0.129 Uiso 1 1 calc R
C12 C 0.4980(2) 0.4010(2) 0.37744(17) 0.0755(7) Uani 1 1 d .
H12A H 0.4635 0.3208 0.3743 0.113 Uiso 1 1 calc R
H12B H 0.4450 0.4313 0.3460 0.113 Uiso 1 1 calc R
H12C H 0.5039 0.4386 0.4270 0.113 Uiso 1 1 calc R
C13 C 0.6404(3) 0.3304(2) 0.25898(17) 0.0808(8) Uani 1 1 d .
H13A H 0.7171 0.3483 0.2383 0.121 Uiso 1 1 calc R
H13B H 0.5736 0.3417 0.2264 0.121 Uiso 1 1 calc R
H13C H 0.6228 0.2523 0.2659 0.121 Uiso 1 1 calc R
C21 C 0.97042(17) 0.74968(17) 0.14515(10) 0.0419(4) Uani 1 1 d .
C22 C 1.07231(19) 0.70736(18) 0.12723(11) 0.0486(5) Uani 1 1 d .
C23 C 1.0757(2) 0.6668(2) 0.05433(12) 0.0574(6) Uani 1 1 d .
H23 H 1.1443 0.6396 0.0422 0.069 Uiso 1 1 calc R
C24 C 0.9840(2) 0.6643(2) -0.00073(12) 0.0563(5) Uani 1 1 d .
C25 C 0.8834(2) 0.70355(19) 0.01864(11) 0.0531(5) Uani 1 1 d .
H25 H 0.8188 0.7011 -0.0178 0.064 Uiso 1 1 calc R
C26 C 0.87407(18) 0.74634(17) 0.08965(11) 0.0455(4) Uani 1 1 d .
C27 C 1.1790(2) 0.7013(2) 0.18000(13) 0.0651(7) Uani 1 1 d .
H27A H 1.1753 0.6231 0.1837 0.098 Uiso 1 1 calc R
H27B H 1.1747 0.7427 0.2272 0.098 Uiso 1 1 calc R
H27C H 1.2561 0.7342 0.1632 0.098 Uiso 1 1 calc R
C28 C 0.9934(3) 0.6228(3) -0.07865(13) 0.0786(8) Uani 1 1 d .
H28A H 0.9120 0.6039 -0.1067 0.118 Uiso 1 1 calc R
H28B H 1.0263 0.5563 -0.0819 0.118 Uiso 1 1 calc R
H28C H 1.0480 0.6813 -0.0976 0.118 Uiso 1 1 calc R
C29 C 0.7603(2) 0.7876(2) 0.10346(12) 0.0567(6) Uani 1 1 d .
H29A H 0.7075 0.7786 0.0579 0.085 Uiso 1 1 calc R
H29B H 0.7845 0.8667 0.1255 0.085 Uiso 1 1 calc R
H29C H 0.7156 0.7442 0.1359 0.085 Uiso 1 1 calc R
C31 C 1.00162(17) 0.96546(17) 0.23001(10) 0.0409(4) Uani 1 1 d .
F32 F 1.20317(11) 0.94048(12) 0.22952(9) 0.0677(4) Uani 1 1 d .
C32 C 1.12708(19) 1.00971(19) 0.22931(12) 0.0525(5) Uani 1 1 d .
F33 F 1.30099(14) 1.15838(16) 0.23115(12) 0.1057(7) Uani 1 1 d .
C33 C 1.1790(2) 1.1219(2) 0.23043(15) 0.0678(7) Uani 1 1 d .
F34 F 1.15479(18) 1.30604(13) 0.23355(11) 0.1006(6) Uani 1 1 d .
C34 C 1.1052(3) 1.1963(2) 0.23118(14) 0.0674(7) Uani 1 1 d .
F35 F 0.90689(17) 1.22829(13) 0.22832(10) 0.0872(5) Uani 1 1 d .
C35 C 0.9806(2) 1.1569(2) 0.22942(13) 0.0593(6) Uani 1 1 d .
F36 F 0.80712(12) 1.01255(11) 0.22410(8) 0.0625(4) Uani 1 1 d .
C36 C 0.93032(19) 1.04365(18) 0.22820(11) 0.0476(5) Uani 1 1 d .
C41 C 1.14831(16) 0.78463(16) 0.35329(10) 0.0390(4) Uani 1 1 d .
C42 C 1.17270(19) 0.67776(18) 0.35374(11) 0.0481(5) Uani 1 1 d .
C43 C 1.2886(2) 0.6718(2) 0.38430(12) 0.0541(5) Uani 1 1 d .
H43 H 1.3056 0.6006 0.3838 0.065 Uiso 1 1 calc R
C44 C 1.37978(18) 0.7668(2) 0.41539(11) 0.0534(5) Uani 1 1 d .
C45 C 1.35165(18) 0.8705(2) 0.41751(11) 0.0511(5) Uani 1 1 d .
H45 H 1.4119 0.9357 0.4399 0.061 Uiso 1 1 calc R
C46 C 1.23711(17) 0.88212(18) 0.38767(10) 0.0434(4) Uani 1 1 d .
C47 C 1.0756(2) 0.5703(2) 0.32414(17) 0.0703(7) Uani 1 1 d .
H47A H 1.1146 0.5076 0.3176 0.106 Uiso 1 1 calc R
H47B H 1.0341 0.5769 0.2778 0.106 Uiso 1 1 calc R
H47C H 1.0158 0.5573 0.3579 0.106 Uiso 1 1 calc R
C48 C 1.5045(2) 0.7564(3) 0.44768(15) 0.0732(8) Uani 1 1 d .
H48A H 1.5597 0.8309 0.4619 0.110 Uiso 1 1 calc R
H48B H 1.5387 0.7117 0.4120 0.110 Uiso 1 1 calc R
H48C H 1.4953 0.7200 0.4899 0.110 Uiso 1 1 calc R
C49 C 1.2111(2) 0.99688(19) 0.39833(13) 0.0545(5) Uani 1 1 d .
H49A H 1.1264 0.9911 0.3783 0.082 Uiso 1 1 calc R
H49B H 1.2669 1.0465 0.3739 0.082 Uiso 1 1 calc R
H49C H 1.2232 1.0273 0.4497 0.082 Uiso 1 1 calc R
C51 C 0.72147(16) 0.85669(16) 0.31236(10) 0.0388(4) Uani 1 1 d .
F52 F 0.87139(11) 0.96639(10) 0.40953(7) 0.0563(3) Uani 1 1 d .
C52 C 0.76166(18) 0.94929(17) 0.36798(11) 0.0434(4) Uani 1 1 d .
F53 F 0.74243(14) 1.11713(11) 0.43780(7) 0.0679(4) Uani 1 1 d .
C53 C 0.6970(2) 1.02995(17) 0.38325(11) 0.0486(5) Uani 1 1 d .
F54 F 0.52267(13) 1.10112(12) 0.35665(9) 0.0740(4) Uani 1 1 d .
C54 C 0.5866(2) 1.02229(19) 0.34216(14) 0.0549(5) Uani 1 1 d .
F55 F 0.43705(12) 0.92657(13) 0.24417(10) 0.0783(4) Uani 1 1 d .
C55 C 0.54290(18) 0.93402(19) 0.28613(13) 0.0528(5) Uani 1 1 d .
F56 F 0.56348(11) 0.77259(11) 0.21448(7) 0.0591(3) Uani 1 1 d .
C56 C 0.60988(17) 0.85442(17) 0.27249(11) 0.0447(4) Uani 1 1 d .
C61 C 0.65078(17) 0.56606(16) 0.21797(11) 0.0429(4) Uani 1 1 d .
F62 F 0.45902(11) 0.57902(12) 0.25766(7) 0.0635(3) Uani 1 1 d .
C62 C 0.52253(19) 0.54381(19) 0.20547(12) 0.0518(5) Uani 1 1 d .
F63 F 0.33120(13) 0.46585(17) 0.13098(10) 0.0969(6) Uani 1 1 d .
C63 C 0.4557(2) 0.4850(2) 0.14090(15) 0.0664(7) Uani 1 1 d .
F64 F 0.45070(18) 0.38739(17) 0.02331(9) 0.1058(6) Uani 1 1 d .
C64 C 0.5153(3) 0.4451(2) 0.08686(14) 0.0724(7) Uani 1 1 d .
F65 F 0.70074(17) 0.42290(15) 0.04428(8) 0.0914(5) Uani 1 1 d .
C65 C 0.6415(2) 0.4635(2) 0.09712(13) 0.0636(6) Uani 1 1 d .
F66 F 0.82945(11) 0.53342(11) 0.17251(7) 0.0588(3) Uani 1 1 d .
C66 C 0.70682(19) 0.52255(18) 0.16213(11) 0.0485(5) Uani 1 1 d .

loop_
_atom_site_aniso_label
_atom_site_aniso_U_11
_atom_site_aniso_U_22
_atom_site_aniso_U_33
_atom_site_aniso_U_23
_atom_site_aniso_U_13
_atom_site_aniso_U_12
P1 0.0307(2) 0.0438(3) 0.0352(2) 0.00443(19) 0.00328(18) 0.01094(19)
B1 0.0337(10) 0.0456(12) 0.0349(10) 0.0047(8) 0.0061(8) 0.0119(9)
Si1 0.0549(4) 0.0466(3) 0.0673(4) 0.0147(3) 0.0123(3) 0.0075(3)
C1 0.0333(9) 0.0403(10) 0.0373(9) 0.0028(7) 0.0020(7) 0.0098(7)
C2 0.0356(9) 0.0368(9) 0.0370(9) 0.0021(7) 0.0023(7) 0.0099(7)
C3 0.0316(9) 0.0441(10) 0.0408(10) 0.0018(8) 0.0050(7) 0.0108(8)
C4 0.0356(9) 0.0473(11) 0.0472(11) 0.0074(9) 0.0068(8) 0.0114(8)
C5 0.0394(10) 0.0495(11) 0.0420(10) 0.0105(8) 0.0062(8) 0.0153(8)
C10 0.0508(12) 0.0679(15) 0.0521(13) 0.0188(11) 0.0091(10) 0.0108(11)
C9 0.0621(14) 0.0869(18) 0.0433(12) 0.0206(12) 0.0115(10) 0.0168(13)
C8 0.0624(14) 0.0812(17) 0.0376(11) 0.0089(10) 0.0005(10) 0.0184(13)
C7 0.0456(11) 0.0603(13) 0.0426(11) 0.0066(9) 0.0007(9) 0.0130(10)
C6 0.0374(9) 0.0474(11) 0.0396(10) 0.0064(8) 0.0046(8) 0.0156(8)
C11 0.088(2) 0.0655(17) 0.111(2) 0.0341(16) 0.0064(18) 0.0222(15)
C12 0.0640(16) 0.0699(17) 0.0888(19) 0.0209(14) 0.0198(14) -0.0003(13)
C13 0.106(2) 0.0459(13) 0.091(2) 0.0089(13) 0.0258(17) 0.0166(14)
C21 0.0394(10) 0.0463(11) 0.0388(10) 0.0043(8) 0.0066(8) 0.0089(8)
C22 0.0457(11) 0.0565(12) 0.0437(11) 0.0034(9) 0.0093(9) 0.0143(9)
C23 0.0571(13) 0.0698(15) 0.0483(12) 0.0017(10) 0.0159(10) 0.0234(11)
C24 0.0633(14) 0.0628(14) 0.0411(11) 0.0026(10) 0.0112(10) 0.0141(11)
C25 0.0537(12) 0.0611(13) 0.0400(11) 0.0060(9) 0.0012(9) 0.0087(10)
C26 0.0432(10) 0.0511(11) 0.0401(10) 0.0058(8) 0.0043(8) 0.0091(9)
C27 0.0550(13) 0.0911(18) 0.0531(13) -0.0023(12) 0.0023(10) 0.0370(13)
C28 0.090(2) 0.100(2) 0.0457(14) -0.0005(13) 0.0147(13) 0.0300(17)
C29 0.0476(12) 0.0776(16) 0.0446(12) 0.0064(10) -0.0030(9) 0.0206(11)
C31 0.0400(10) 0.0483(11) 0.0347(9) 0.0064(8) 0.0033(8) 0.0123(8)
F32 0.0360(6) 0.0709(9) 0.1019(11) 0.0291(8) 0.0087(6) 0.0156(6)
C32 0.0429(11) 0.0563(13) 0.0580(13) 0.0156(10) -0.0016(9) 0.0113(10)
F33 0.0503(8) 0.0919(12) 0.1649(18) 0.0534(12) -0.0084(10) -0.0136(8)
C33 0.0502(13) 0.0617(15) 0.0814(17) 0.0211(13) -0.0085(12) -0.0053(11)
F34 0.1121(14) 0.0523(9) 0.1245(15) 0.0255(9) -0.0074(11) -0.0034(9)
C34 0.0818(18) 0.0456(13) 0.0680(15) 0.0160(11) -0.0026(13) 0.0026(12)
F35 0.1110(13) 0.0655(9) 0.1094(13) 0.0347(9) 0.0372(10) 0.0494(9)
C35 0.0769(16) 0.0504(13) 0.0572(13) 0.0146(10) 0.0113(11) 0.0244(12)
F36 0.0520(7) 0.0705(8) 0.0824(9) 0.0342(7) 0.0256(6) 0.0306(6)
C36 0.0504(12) 0.0540(12) 0.0429(11) 0.0130(9) 0.0110(9) 0.0169(10)
C41 0.0317(9) 0.0506(11) 0.0368(9) 0.0079(8) 0.0042(7) 0.0142(8)
C42 0.0419(10) 0.0555(12) 0.0515(12) 0.0115(9) 0.0074(9) 0.0194(9)
C43 0.0475(12) 0.0676(14) 0.0581(13) 0.0219(11) 0.0100(10) 0.0282(11)
C44 0.0365(10) 0.0867(17) 0.0461(11) 0.0236(11) 0.0099(9) 0.0245(11)
C45 0.0341(10) 0.0726(14) 0.0444(11) 0.0112(10) 0.0023(8) 0.0086(10)
C46 0.0351(9) 0.0571(12) 0.0380(10) 0.0074(8) 0.0034(8) 0.0120(9)
C47 0.0599(14) 0.0486(13) 0.102(2) 0.0101(13) 0.0020(14) 0.0183(11)
C48 0.0425(12) 0.114(2) 0.0731(16) 0.0348(15) 0.0032(11) 0.0292(13)
C49 0.0459(11) 0.0541(12) 0.0565(13) -0.0002(10) -0.0038(9) 0.0083(10)
C51 0.0329(9) 0.0438(10) 0.0407(10) 0.0081(8) 0.0079(7) 0.0092(8)
F52 0.0585(7) 0.0521(7) 0.0534(7) -0.0067(5) -0.0095(6) 0.0199(6)
C52 0.0435(10) 0.0448(11) 0.0437(10) 0.0085(8) 0.0094(8) 0.0127(9)
F53 0.0892(10) 0.0532(7) 0.0632(8) -0.0039(6) 0.0093(7) 0.0301(7)
C53 0.0566(12) 0.0437(11) 0.0483(11) 0.0054(9) 0.0141(9) 0.0161(9)
F54 0.0653(8) 0.0629(8) 0.1087(12) 0.0161(8) 0.0282(8) 0.0384(7)
C54 0.0514(12) 0.0490(12) 0.0757(15) 0.0176(11) 0.0258(11) 0.0241(10)
F55 0.0413(7) 0.0800(10) 0.1152(12) 0.0131(9) -0.0068(7) 0.0272(7)
C55 0.0319(10) 0.0585(13) 0.0716(14) 0.0158(11) 0.0072(9) 0.0150(9)
F56 0.0422(6) 0.0626(8) 0.0665(8) -0.0009(6) -0.0099(6) 0.0151(6)
C56 0.0321(9) 0.0477(11) 0.0541(12) 0.0071(9) 0.0058(8) 0.0105(8)
C61 0.0367(10) 0.0437(10) 0.0442(10) 0.0025(8) 0.0029(8) 0.0056(8)
F62 0.0395(6) 0.0755(9) 0.0715(8) -0.0005(7) 0.0131(6) 0.0119(6)
C62 0.0401(10) 0.0542(12) 0.0559(12) -0.0012(10) 0.0039(9) 0.0087(9)
F63 0.0439(8) 0.1145(14) 0.1083(13) -0.0171(10) -0.0199(8) 0.0050(8)
C63 0.0440(12) 0.0716(16) 0.0707(16) -0.0064(12) -0.0096(11) 0.0061(11)
F64 0.0989(13) 0.1163(15) 0.0705(10) -0.0312(10) -0.0271(9) 0.0067(11)
C64 0.0687(16) 0.0740(17) 0.0559(14) -0.0135(12) -0.0151(12) 0.0041(13)
F65 0.1000(12) 0.0991(12) 0.0621(9) -0.0252(8) 0.0219(8) 0.0171(10)
C65 0.0709(16) 0.0648(15) 0.0479(13) -0.0089(11) 0.0099(11) 0.0126(12)
F66 0.0460(7) 0.0594(7) 0.0674(8) -0.0029(6) 0.0164(6) 0.0108(6)
C66 0.0420(10) 0.0497(11) 0.0496(12) 0.0010(9) 0.0064(9) 0.0074(9)

loop_
_atom_type_symbol
_atom_type_description
_atom_type_scat_dispersion_real
_atom_type_scat_dispersion_imag
_atom_type_scat_source
C C 0.0181 0.0091 'International Tables Vol C Tables 4.2.6.8 and 6.1.1.4'
H H 0.0000 0.0000 'International Tables Vol C Tables 4.2.6.8 and 6.1.1.4'
B B 0.0090 0.0039 'International Tables Vol C Tables 4.2.6.8 and 6.1.1.4'
F F 0.0727 0.0534 'International Tables Vol C Tables 4.2.6.8 and 6.1.1.4'
Si Si 0.2541 0.3302 'International Tables Vol C Tables 4.2.6.8 and 6.1.1.4'
P P 0.2955 0.4335 'International Tables Vol C Tables 4.2.6.8 and 6.1.1.4'

loop_
_geom_angle_atom_site_label_1
_geom_angle_atom_site_label_2
_geom_angle_atom_site_label_3
_geom_angle
C1 P1 C21 124.94(9)
C1 P1 C31 107.80(8)
C21 P1 C31 99.84(9)
C1 P1 B1 75.76(8)
C21 P1 B1 128.81(9)
C31 P1 B1 118.65(9)
C1 P1 C2 34.71(7)
C21 P1 C2 141.66(8)
C31 P1 C2 116.73(7)
B1 P1 C2 41.20(7)
C2 B1 C51 118.46(16)
C2 B1 C3 102.96(15)
C51 B1 C3 116.20(15)
C2 B1 P1 77.06(10)
C51 B1 P1 113.47(13)
C3 B1 P1 121.97(13)
C11 Si1 C12 112.53(15)
C11 Si1 C13 104.56(15)
C12 Si1 C13 106.73(14)
C11 Si1 C4 107.63(12)
C12 Si1 C4 110.62(11)
C13 Si1 C4 114.72(11)
C2 C1 C41 126.47(17)
C2 C1 P1 94.60(12)
C41 C1 P1 138.80(14)
C1 C2 C6 130.13(17)
C1 C2 B1 112.15(16)
C6 C2 B1 116.94(15)
C1 C2 P1 50.70(10)
C6 C2 P1 176.63(14)
B1 C2 P1 61.74(10)
C4 C3 C61 118.86(17)
C4 C3 B1 118.14(16)
C61 C3 B1 122.97(16)
C3 C4 C5 120.09(18)
C3 C4 Si1 125.38(15)
C5 C4 Si1 114.15(14)
C10 C5 C6 117.26(19)
C10 C5 C4 122.37(19)
C6 C5 C4 120.29(17)
C9 C10 C5 121.6(2)
C9 C10 H10 119.2
C5 C10 H10 119.2
C8 C9 C10 120.2(2)
C8 C9 H9 119.9
C10 C9 H9 119.9
C9 C8 C7 120.2(2)
C9 C8 H8 119.9
C7 C8 H8 119.9
C8 C7 C6 119.9(2)
C8 C7 H7 120.0
C6 C7 H7 120.0
C7 C6 C5 120.71(18)
C7 C6 C2 124.38(18)
C5 C6 C2 114.71(16)
Si1 C11 H11A 109.5
Si1 C11 H11B 109.5
H11A C11 H11B 109.5
Si1 C11 H11C 109.5
H11A C11 H11C 109.5
H11B C11 H11C 109.5
Si1 C12 H12A 109.5
Si1 C12 H12B 109.5
H12A C12 H12B 109.5
Si1 C12 H12C 109.5
H12A C12 H12C 109.5
H12B C12 H12C 109.5
Si1 C13 H13A 109.5
Si1 C13 H13B 109.5
H13A C13 H13B 109.5
Si1 C13 H13C 109.5
H13A C13 H13C 109.5
H13B C13 H13C 109.5
C22 C21 C26 119.31(18)
C22 C21 P1 126.34(15)
C26 C21 P1 114.34(14)
C23 C22 C21 118.07(19)
C23 C22 C27 116.32(19)
C21 C22 C27 125.62(19)
C24 C23 C22 123.6(2)
C24 C23 H23 118.2
C22 C23 H23 118.2
C23 C24 C25 117.1(2)
C23 C24 C28 121.7(2)
C25 C24 C28 121.2(2)
C24 C25 C26 122.7(2)
C24 C25 H25 118.7
C26 C25 H25 118.7
C25 C26 C21 119.23(19)
C25 C26 C29 117.43(18)
C21 C26 C29 123.35(18)
C22 C27 H27A 109.5
C22 C27 H27B 109.5
H27A C27 H27B 109.5
C22 C27 H27C 109.5
H27A C27 H27C 109.5
H27B C27 H27C 109.5
C24 C28 H28A 109.5
C24 C28 H28B 109.5
H28A C28 H28B 109.5
C24 C28 H28C 109.5
H28A C28 H28C 109.5
H28B C28 H28C 109.5
C26 C29 H29A 109.5
C26 C29 H29B 109.5
H29A C29 H29B 109.5
C26 C29 H29C 109.5
H29A C29 H29C 109.5
H29B C29 H29C 109.5
C36 C31 C32 114.32(19)
C36 C31 P1 127.29(15)
C32 C31 P1 118.36(15)
F32 C32 C33 117.4(2)
F32 C32 C31 118.80(19)
C33 C32 C31 123.8(2)
F33 C33 C34 120.2(2)
F33 C33 C32 120.2(2)
C34 C33 C32 119.6(2)
F34 C34 C35 120.6(2)
F34 C34 C33 120.2(3)
C35 C34 C33 119.2(2)
F35 C35 C34 119.8(2)
F35 C35 C36 119.9(2)
C34 C35 C36 120.3(2)
F36 C36 C35 115.90(19)
F36 C36 C31 121.30(19)
C35 C36 C31 122.8(2)
C46 C41 C42 119.95(17)
C46 C41 C1 121.42(17)
C42 C41 C1 118.43(17)
C43 C42 C41 118.7(2)
C43 C42 C47 119.4(2)
C41 C42 C47 121.82(18)
C44 C43 C42 122.4(2)
C44 C43 H43 118.8
C42 C43 H43 118.8
C43 C44 C45 117.84(18)
C43 C44 C48 120.6(2)
C45 C44 C48 121.5(2)
C44 C45 C46 122.5(2)
C44 C45 H45 118.8
C46 C45 H45 118.8
C45 C46 C41 118.43(19)
C45 C46 C49 118.63(19)
C41 C46 C49 122.79(17)
C42 C47 H47A 109.5
C42 C47 H47B 109.5
H47A C47 H47B 109.5
C42 C47 H47C 109.5
H47A C47 H47C 109.5
H47B C47 H47C 109.5
C44 C48 H48A 109.5
C44 C48 H48B 109.5
H48A C48 H48B 109.5
C44 C48 H48C 109.5
H48A C48 H48C 109.5
H48B C48 H48C 109.5
C46 C49 H49A 109.5
C46 C49 H49B 109.5
H49A C49 H49B 109.5
C46 C49 H49C 109.5
H49A C49 H49C 109.5
H49B C49 H49C 109.5
C56 C51 C52 113.42(17)
C56 C51 B1 124.14(17)
C52 C51 B1 122.43(16)
F52 C52 C53 115.54(18)
F52 C52 C51 120.61(17)
C53 C52 C51 123.81(19)
F53 C53 C54 119.92(18)
F53 C53 C52 120.17(19)
C54 C53 C52 119.9(2)
F54 C54 C55 120.6(2)
F54 C54 C53 120.3(2)
C55 C54 C53 119.08(19)
F55 C55 C54 120.05(19)
F55 C55 C56 120.4(2)
C54 C55 C56 119.49(19)
F56 C56 C55 116.01(17)
F56 C56 C51 119.66(17)
C55 C56 C51 124.3(2)
C66 C61 C62 115.75(18)
C66 C61 C3 122.10(17)
C62 C61 C3 122.15(18)
F62 C62 C63 117.43(19)
F62 C62 C61 120.23(18)
C63 C62 C61 122.3(2)
F63 C63 C64 119.9(2)
F63 C63 C62 120.3(2)
C64 C63 C62 119.8(2)
F64 C64 C63 120.3(2)
F64 C64 C65 119.8(3)
C63 C64 C65 119.9(2)
F65 C65 C64 120.2(2)
F65 C65 C66 120.4(2)
C64 C65 C66 119.4(2)
F66 C66 C65 118.24(19)
F66 C66 C61 118.93(18)
C65 C66 C61 122.8(2)

loop_
_geom_bond_atom_site_label_1
_geom_bond_atom_site_label_2
_geom_bond_distance
P1 C1 1.8294(18)
P1 C21 1.8378(19)
P1 C31 1.864(2)
P1 B1 2.130(2)
P1 C2 2.3565(19)
B1 C2 1.593(3)
B1 C51 1.616(3)
B1 C3 1.627(3)
Si1 C11 1.866(3)
Si1 C12 1.871(3)
Si1 C13 1.872(3)
Si1 C4 1.922(2)
C1 C2 1.346(3)
C1 C41 1.490(2)
C2 C6 1.462(3)
C3 C4 1.360(3)
C3 C61 1.495(3)
C4 C5 1.505(3)
C5 C10 1.393(3)
C5 C6 1.410(3)
C10 C9 1.383(3)
C10 H10 0.9400
C9 C8 1.371(4)
C9 H9 0.9400
C8 C7 1.380(3)
C8 H8 0.9400
C7 C6 1.394(3)
C7 H7 0.9400
C11 H11A 0.9700
C11 H11B 0.9700
C11 H11C 0.9700
C12 H12A 0.9700
C12 H12B 0.9700
C12 H12C 0.9700
C13 H13A 0.9700
C13 H13B 0.9700
C13 H13C 0.9700
C21 C22 1.408(3)
C21 C26 1.417(3)
C22 C23 1.398(3)
C22 C27 1.501(3)
C23 C24 1.379(3)
C23 H23 0.9400
C24 C25 1.382(3)
C24 C28 1.503(3)
C25 C26 1.387(3)
C25 H25 0.9400
C26 C29 1.508(3)
C27 H27A 0.9700
C27 H27B 0.9700
C27 H27C 0.9700
C28 H28A 0.9700
C28 H28B 0.9700
C28 H28C 0.9700
C29 H29A 0.9700
C29 H29B 0.9700
C29 H29C 0.9700
C31 C36 1.388(3)
C31 C32 1.390(3)
F32 C32 1.337(3)
C32 C33 1.373(3)
F33 C33 1.337(3)
C33 C34 1.367(4)
F34 C34 1.337(3)
C34 C35 1.367(4)
F35 C35 1.338(3)
C35 C36 1.381(3)
F36 C36 1.338(2)
C41 C46 1.404(3)
C41 C42 1.409(3)
C42 C43 1.391(3)
C42 C47 1.508(3)
C43 C44 1.381(3)
C43 H43 0.9400
C44 C45 1.383(3)
C44 C48 1.509(3)
C45 C46 1.396(3)
C45 H45 0.9400
C46 C49 1.500(3)
C47 H47A 0.9700
C47 H47B 0.9700
C47 H47C 0.9700
C48 H48A 0.9700
C48 H48B 0.9700
C48 H48C 0.9700
C49 H49A 0.9700
C49 H49B 0.9700
C49 H49C 0.9700
C51 C56 1.387(3)
C51 C52 1.392(3)
F52 C52 1.348(2)
C52 C53 1.373(3)
F53 C53 1.344(2)
C53 C54 1.371(3)
F54 C54 1.346(2)
C54 C55 1.367(3)
F55 C55 1.337(2)
C55 C56 1.376(3)
F56 C56 1.349(2)
C61 C66 1.379(3)
C61 C62 1.391(3)
F62 C62 1.345(2)
C62 C63 1.375(3)
F63 C63 1.350(3)
C63 C64 1.363(4)
F64 C64 1.348(3)
C64 C65 1.371(4)
F65 C65 1.346(3)
C65 C66 1.376(3)
F66 C66 1.342(2)

loop_
_geom_torsion_atom_site_label_1
_geom_torsion_atom_site_label_2
_geom_torsion_atom_site_label_3
_geom_torsion_atom_site_label_4
_geom_torsion
C1 P1 B1 C2 3.89(10)
C21 P1 B1 C2 127.55(12)
C31 P1 B1 C2 -98.86(12)
C1 P1 B1 C51 119.56(15)
C21 P1 B1 C51 -116.78(15)
C31 P1 B1 C51 16.81(17)
C2 P1 B1 C51 115.67(18)
C1 P1 B1 C3 -93.46(15)
C21 P1 B1 C3 30.2(2)
C31 P1 B1 C3 163.79(13)
C2 P1 B1 C3 -97.35(17)
C21 P1 C1 C2 -132.20(13)
C31 P1 C1 C2 111.48(13)
B1 P1 C1 C2 -4.50(12)
C21 P1 C1 C41 43.4(2)
C31 P1 C1 C41 -72.9(2)
B1 P1 C1 C41 171.1(2)
C2 P1 C1 C41 175.6(3)
C41 C1 C2 C6 -0.7(3)
P1 C1 C2 C6 175.75(18)
C41 C1 C2 B1 -170.10(18)
P1 C1 C2 B1 6.30(16)
C41 C1 C2 P1 -176.4(2)
C51 B1 C2 C1 -115.43(19)
C3 B1 C2 C1 114.77(17)
P1 B1 C2 C1 -5.54(14)
C51 B1 C2 C6 73.6(2)
C3 B1 C2 C6 -56.2(2)
P1 B1 C2 C6 -176.50(15)
C51 B1 C2 P1 -109.90(17)
C3 B1 C2 P1 120.30(14)
C21 P1 C2 C1 78.22(17)
C31 P1 C2 C1 -82.76(14)
B1 P1 C2 C1 173.37(17)
C1 P1 C2 C6 -106(2)
C21 P1 C2 C6 -27(2)
C31 P1 C2 C6 172(2)
B1 P1 C2 C6 68(2)
C1 P1 C2 B1 -173.37(17)
C21 P1 C2 B1 -95.15(15)
C31 P1 C2 B1 103.87(12)
C2 B1 C3 C4 37.9(2)
C51 B1 C3 C4 -93.3(2)
P1 B1 C3 C4 120.58(17)
C2 B1 C3 C61 -144.26(17)
C51 B1 C3 C61 84.6(2)
P1 B1 C3 C61 -61.6(2)
C61 C3 C4 C5 -177.70(16)
B1 C3 C4 C5 0.3(3)
C61 C3 C4 Si1 9.8(3)
B1 C3 C4 Si1 -172.29(13)
C11 Si1 C4 C3 136.96(19)
C12 Si1 C4 C3 -99.73(19)
C13 Si1 C4 C3 21.1(2)
C11 Si1 C4 C5 -35.97(19)
C12 Si1 C4 C5 87.34(17)
C13 Si1 C4 C5 -151.87(16)
C3 C4 C5 C10 153.5(2)
Si1 C4 C5 C10 -33.2(2)
C3 C4 C5 C6 -29.8(3)
Si1 C4 C5 C6 143.52(15)
C6 C5 C10 C9 -1.9(3)
C4 C5 C10 C9 174.9(2)
C5 C10 C9 C8 -0.8(4)
C10 C9 C8 C7 2.0(4)
C9 C8 C7 C6 -0.3(4)
C8 C7 C6 C5 -2.5(3)
C8 C7 C6 C2 172.1(2)
C10 C5 C6 C7 3.6(3)
C4 C5 C6 C7 -173.31(18)
C10 C5 C6 C2 -171.55(18)
C4 C5 C6 C2 11.6(3)
C1 C2 C6 C7 49.7(3)
B1 C2 C6 C7 -141.28(19)
P1 C2 C6 C7 153(2)
C1 C2 C6 C5 -135.4(2)
B1 C2 C6 C5 33.6(2)
P1 C2 C6 C5 -32(2)
C1 P1 C21 C22 -21.9(2)
C31 P1 C21 C22 98.11(19)
B1 P1 C21 C22 -122.06(18)
C2 P1 C21 C22 -64.7(2)
C1 P1 C21 C26 158.99(14)
C31 P1 C21 C26 -81.04(16)
B1 P1 C21 C26 58.79(19)
C2 P1 C21 C26 116.15(16)
C26 C21 C22 C23 2.0(3)
P1 C21 C22 C23 -177.11(17)
C26 C21 C22 C27 -177.7(2)
P1 C21 C22 C27 3.1(3)
C21 C22 C23 C24 -1.0(4)
C27 C22 C23 C24 178.7(2)
C22 C23 C24 C25 -0.6(4)
C22 C23 C24 C28 178.3(2)
C23 C24 C25 C26 1.4(4)
C28 C24 C25 C26 -177.5(2)
C24 C25 C26 C21 -0.4(3)
C24 C25 C26 C29 179.3(2)
C22 C21 C26 C25 -1.3(3)
P1 C21 C26 C25 177.90(16)
C22 C21 C26 C29 178.9(2)
P1 C21 C26 C29 -1.9(3)
C1 P1 C31 C36 -116.80(18)
C21 P1 C31 C36 111.42(18)
B1 P1 C31 C36 -33.6(2)
C2 P1 C31 C36 -80.42(19)
C1 P1 C31 C32 61.19(18)
C21 P1 C31 C32 -70.59(17)
B1 P1 C31 C32 144.35(16)
C2 P1 C31 C32 97.57(17)
C36 C31 C32 F32 -178.73(18)
P1 C31 C32 F32 3.0(3)
C36 C31 C32 C33 3.1(3)
P1 C31 C32 C33 -175.10(19)
F32 C32 C33 F33 0.5(4)
C31 C32 C33 F33 178.6(2)
F32 C32 C33 C34 -179.2(2)
C31 C32 C33 C34 -1.0(4)
F33 C33 C34 F34 -0.8(4)
C32 C33 C34 F34 178.8(2)
F33 C33 C34 C35 179.1(2)
C32 C33 C34 C35 -1.2(4)
F34 C34 C35 F35 1.6(4)
C33 C34 C35 F35 -178.4(2)
F34 C34 C35 C36 -178.9(2)
C33 C34 C35 C36 1.1(4)
F35 C35 C36 F36 1.6(3)
C34 C35 C36 F36 -177.9(2)
F35 C35 C36 C31 -179.3(2)
C34 C35 C36 C31 1.2(4)
C32 C31 C36 F36 175.84(18)
P1 C31 C36 F36 -6.1(3)
C32 C31 C36 C35 -3.2(3)
P1 C31 C36 C35 174.86(17)
C2 C1 C41 C46 -99.1(2)
P1 C1 C41 C46 86.4(3)
C2 C1 C41 C42 75.8(3)
P1 C1 C41 C42 -98.7(2)
C46 C41 C42 C43 -4.3(3)
C1 C41 C42 C43 -179.35(18)
C46 C41 C42 C47 173.8(2)
C1 C41 C42 C47 -1.2(3)
C41 C42 C43 C44 1.2(3)
C47 C42 C43 C44 -176.9(2)
C42 C43 C44 C45 1.9(3)
C42 C43 C44 C48 -179.8(2)
C43 C44 C45 C46 -2.0(3)
C48 C44 C45 C46 179.7(2)
C44 C45 C46 C41 -1.0(3)
C44 C45 C46 C49 174.7(2)
C42 C41 C46 C45 4.2(3)
C1 C41 C46 C45 179.08(17)
C42 C41 C46 C49 -171.29(19)
C1 C41 C46 C49 3.6(3)
C2 B1 C51 C56 -173.46(18)
C3 B1 C51 C56 -50.0(3)
P1 B1 C51 C56 98.97(19)
C2 B1 C51 C52 7.3(3)
C3 B1 C51 C52 130.71(19)
P1 B1 C51 C52 -80.3(2)
C56 C51 C52 F52 -176.92(17)
B1 C51 C52 F52 2.4(3)
C56 C51 C52 C53 1.1(3)
B1 C51 C52 C53 -179.56(18)
F52 C52 C53 F53 -1.7(3)
C51 C52 C53 F53 -179.77(18)
F52 C52 C53 C54 177.53(18)
C51 C52 C53 C54 -0.6(3)
F53 C53 C54 F54 -0.7(3)
C52 C53 C54 F54 -179.88(19)
F53 C53 C54 C55 178.9(2)
C52 C53 C54 C55 -0.3(3)
F54 C54 C55 F55 1.4(3)
C53 C54 C55 F55 -178.2(2)
F54 C54 C55 C56 -179.9(2)
C53 C54 C55 C56 0.5(3)
F55 C55 C56 F56 1.4(3)
C54 C55 C56 F56 -177.29(19)
F55 C55 C56 C51 178.81(19)
C54 C55 C56 C51 0.1(3)
C52 C51 C56 F56 176.43(17)
B1 C51 C56 F56 -2.9(3)
C52 C51 C56 C55 -0.9(3)
B1 C51 C56 C55 179.82(19)
C4 C3 C61 C66 -105.1(2)
B1 C3 C61 C66 77.1(3)
C4 C3 C61 C62 74.3(3)
B1 C3 C61 C62 -103.5(2)
C66 C61 C62 F62 177.51(19)
C3 C61 C62 F62 -1.9(3)
C66 C61 C62 C63 -1.8(3)
C3 C61 C62 C63 178.8(2)
F62 C62 C63 F63 1.1(4)
C61 C62 C63 F63 -179.6(2)
F62 C62 C63 C64 -178.4(2)
C61 C62 C63 C64 0.9(4)
F63 C63 C64 F64 0.6(4)
C62 C63 C64 F64 -179.9(3)
F63 C63 C64 C65 -179.4(3)
C62 C63 C64 C65 0.1(4)
F64 C64 C65 F65 -0.9(4)
C63 C64 C65 F65 179.1(3)
F64 C64 C65 C66 179.9(2)
C63 C64 C65 C66 -0.1(4)
F65 C65 C66 F66 -3.3(4)
C64 C65 C66 F66 175.9(2)
F65 C65 C66 C61 179.9(2)
C64 C65 C66 C61 -0.9(4)
C62 C61 C66 F66 -175.00(19)
C3 C61 C66 F66 4.4(3)
C62 C61 C66 C65 1.8(3)
C3 C61 C66 C65 -178.8(2)

loop_
_platon_squeeze_void_nr
_platon_squeeze_void_average_x
_platon_squeeze_void_average_y
_platon_squeeze_void_average_z
_platon_squeeze_void_volume
_platon_squeeze_void_count_electrons
_platon_squeeze_void_content
1 -0.029 0.000 0.000 383 35 ' '
2 0.000 0.450 0.510 7 0 ' '
3 0.000 0.565 0.486 5 0 ' '
